data_4069067
loop_
_publ_author_name
'Fortman, George C.'
'Captain, Burjor'
'Hoff, Carl D.'

_publ_section_title
;
 Stoichiometric and Catalytic Conversion of 1-Adamantyl Azide to
 1-Adamantyl Isocyanate by [Cr(CO)3Cp]2and Reaction with Mo(CO)3(PiPr3)2To
 Form Mo(\k2-iPr3P&#x2550;NN&#x2550;NAd)(CO)3(PiPr3)
;
_journal_issue 13
_journal_name_full Organometallics
_journal_page_first 3587
_journal_paper_doi 10.1021/om900004k
_journal_volume 28
_journal_year 2009
_chemical_formula_sum 'C31 H57 Mo N3 O3 P2'
_chemical_formula_weight 677.68
_chemical_name_systematic
; 
 ? 
;
_space_group_IT_number 14
_symmetry_cell_setting monoclinic
_symmetry_space_group_name_Hall '-P 2yn'
_symmetry_space_group_name_H-M 'P 1 21/n 1'
_atom_sites_solution_hydrogens geom
_atom_sites_solution_primary direct
_atom_sites_solution_secondary difmap
_audit_creation_method SHELXL-97
_cell_angle_alpha 90.00
_cell_angle_beta 95.2725(6)
_cell_angle_gamma 90.00
_cell_formula_units_Z 4
_cell_length_a 12.9113(3)
_cell_length_b 19.1140(5)
_cell_length_c 14.2556(3)
_cell_measurement_reflns_used 9989
_cell_measurement_temperature 296(2)
_cell_measurement_theta_max 31.12
_cell_measurement_theta_min 2.23
_cell_volume 3503.21(14)
_computing_cell_refinement 'SAINT+  V7.46A (Bruker, 2007)'
_computing_data_collection 'APEX2 v2.2-0 (Bruker, 2007)'
_computing_data_reduction 'SAINT+  V7.46A (Bruker, 2007)'
_computing_molecular_graphics 'XSHELL v4.02 (Bruker, 2000)'
_computing_publication_material 'XCIF v6.12 (Bruker, 2001)'
_computing_structure_refinement 'SHELXL-97 (Sheldrick, 2008)'
_computing_structure_solution 'SHELXS-97 (Sheldrick, 2008)'
_diffrn_ambient_temperature 296(2)
_diffrn_measured_fraction_theta_full 1.000
_diffrn_measured_fraction_theta_max 1.000
_diffrn_measurement_device_type 'Bruker SMART APEX2 CCD diffractometer'
_diffrn_measurement_method 'omega scans'
_diffrn_radiation_monochromator graphite
_diffrn_radiation_source 'fine-focus sealed tube'
_diffrn_radiation_type MoK\a
_diffrn_radiation_wavelength 0.71073
_diffrn_reflns_av_R_equivalents 0.0240
_diffrn_reflns_av_sigmaI/netI 0.0193
_diffrn_reflns_limit_h_max 17
_diffrn_reflns_limit_h_min -17
_diffrn_reflns_limit_k_max 25
_diffrn_reflns_limit_k_min -25
_diffrn_reflns_limit_l_max 18
_diffrn_reflns_limit_l_min -18
_diffrn_reflns_number 35524
_diffrn_reflns_theta_full 28.00
_diffrn_reflns_theta_max 28.00
_diffrn_reflns_theta_min 1.79
_exptl_absorpt_coefficient_mu 0.499
_exptl_absorpt_correction_T_max 0.9518
_exptl_absorpt_correction_T_min 0.8813
_exptl_absorpt_correction_type multi-scan
_exptl_absorpt_process_details '(SADABS 2007/4 Bruker)'
_exptl_crystal_colour Orange
_exptl_crystal_density_diffrn 1.285
_exptl_crystal_density_method 'not measured'
_exptl_crystal_description Block
_exptl_crystal_F_000 1440
_exptl_crystal_size_max 0.26
_exptl_crystal_size_mid 0.20
_exptl_crystal_size_min 0.10
_refine_diff_density_max 1.653
_refine_diff_density_min -0.463
_refine_diff_density_rms 0.070
_refine_ls_extinction_method none
_refine_ls_goodness_of_fit_ref 1.036
_refine_ls_hydrogen_treatment constr
_refine_ls_matrix_type full
_refine_ls_number_parameters 371
_refine_ls_number_reflns 8465
_refine_ls_number_restraints 0
_refine_ls_restrained_S_all 1.036
_refine_ls_R_factor_all 0.0482
_refine_ls_R_factor_gt 0.0406
_refine_ls_shift/su_max 0.001
_refine_ls_shift/su_mean 0.000
_refine_ls_structure_factor_coef Fsqd
_refine_ls_weighting_details 'calc w=1/[\s^2^(Fo^2^)+(0.0641P)^2^+2.9570P] where P=(Fo^2^+2Fc^2^)/3'
_refine_ls_weighting_scheme calc
_refine_ls_wR_factor_gt 0.1112
_refine_ls_wR_factor_ref 0.1181
_reflns_number_gt 7249
_reflns_number_total 8465
_reflns_threshold_expression >2sigma(I)
_cod_data_source_file om900004k_si_002.cif
_cod_data_source_block collect_0m
_cod_depositor_comments
;
The following automatic conversions were performed:

'_symmetry_cell_setting' value 'Monoclinic' changed to 'monoclinic'
according to /home/saulius/struct/CIF-dictionaries/cif_core.dic
dictionary named 'cif_core.dic' version 2.4.2 from 2011-04-26.

Automatic conversion script
Id: cif_fix_values 1715 2011-07-08 13:25:40Z adriana 
;
_cod_original_sg_symbol_H-M P2(1)/n
_cod_database_code 4069067

loop_
_symmetry_equiv_pos_as_xyz
'x, y, z'
'-x+1/2, y+1/2, -z+1/2'
'-x, -y, -z'
'x-1/2, -y-1/2, z-1/2'

loop_
_atom_site_label
_atom_site_type_symbol
_atom_site_fract_x
_atom_site_fract_y
_atom_site_fract_z
_atom_site_U_iso_or_equiv
_atom_site_adp_type
_atom_site_occupancy
_atom_site_symmetry_multiplicity
_atom_site_calc_flag
_atom_site_refinement_flags
_atom_site_disorder_assembly
_atom_site_disorder_group
Mo1 Mo 0.153514(15) 0.231775(10) 0.369853(14) 0.03308(8) Uani 1 1 d . A 5
P2 P -0.00510(5) 0.30417(4) 0.38619(6) 0.04356(16) Uani 1 1 d . A 5
P1 P 0.05333(5) 0.05486(3) 0.23777(5) 0.03655(14) Uani 1 1 d . A 5
O11 O 0.2028(2) 0.32193(18) 0.1943(2) 0.0917(9) Uani 1 1 d . A 5
O12 O 0.1502(3) 0.1752(3) 0.5773(2) 0.1417(19) Uani 1 1 d . A 5
O13 O 0.30011(19) 0.34097(15) 0.4690(2) 0.0931(10) Uani 1 1 d . A 5
N1 N 0.11806(16) 0.11960(11) 0.29121(15) 0.0385(4) Uani 1 1 d . A 5
N2 N 0.22340(16) 0.10473(11) 0.29559(16) 0.0392(5) Uani 1 1 d . A 5
N3 N 0.27088(15) 0.15537(10) 0.33705(14) 0.0353(4) Uani 1 1 d . A 5
C1 C 0.38565(18) 0.14719(13) 0.35241(18) 0.0372(5) Uani 1 1 d . A 5
C2 C 0.4357(3) 0.21756(19) 0.3341(4) 0.0801(13) Uani 1 1 d . A 5
H2A H 0.4064 0.2536 0.3717 0.096 Uiso 1 1 calc R A 5
H2B H 0.4219 0.2300 0.2682 0.096 Uiso 1 1 calc R A 5
C3 C 0.4113(3) 0.1256(3) 0.4536(3) 0.0733(11) Uani 1 1 d . A 5
H3A H 0.3785 0.0812 0.4649 0.088 Uiso 1 1 calc R A 5
H3B H 0.3848 0.1602 0.4950 0.088 Uiso 1 1 calc R A 5
C4 C 0.4293(3) 0.0927(2) 0.2882(3) 0.0680(10) Uani 1 1 d . A 5
H4A H 0.4120 0.1055 0.2228 0.082 Uiso 1 1 calc R A 5
H4B H 0.3987 0.0474 0.2988 0.082 Uiso 1 1 calc R A 5
C5 C 0.5576(3) 0.2123(2) 0.3611(4) 0.0816(13) Uani 1 1 d . A 5
H5 H 0.5909 0.2577 0.3532 0.098 Uiso 1 1 calc R A 5
C6 C 0.5747(3) 0.1887(3) 0.4606(3) 0.0879(14) Uani 1 1 d . A 5
H6A H 0.6487 0.1881 0.4797 0.105 Uiso 1 1 calc R A 5
H6B H 0.5427 0.2220 0.5004 0.105 Uiso 1 1 calc R A 5
C7 C 0.5316(3) 0.1189(3) 0.4753(3) 0.0895(14) Uani 1 1 d . A 5
H7 H 0.5486 0.1040 0.5407 0.107 Uiso 1 1 calc R A 5
C8 C 0.5707(3) 0.0665(3) 0.4097(4) 0.0954(15) Uani 1 1 d . A 5
H8A H 0.6449 0.0602 0.4246 0.115 Uiso 1 1 calc R A 5
H8B H 0.5370 0.0219 0.4183 0.115 Uiso 1 1 calc R A 5
C9 C 0.5502(3) 0.0886(2) 0.3097(3) 0.0738(11) Uani 1 1 d . A 5
H9 H 0.5785 0.0538 0.2686 0.089 Uiso 1 1 calc R A 5
C10 C 0.5963(3) 0.1585(2) 0.2929(3) 0.0795(11) Uani 1 1 d . A 5
H10A H 0.5768 0.1731 0.2285 0.095 Uiso 1 1 calc R A 5
H10B H 0.6716 0.1556 0.3019 0.095 Uiso 1 1 calc R A 5
C11 C 0.1797(2) 0.28647(17) 0.2541(2) 0.0516(7) Uani 1 1 d . A 5
C12 C 0.1468(3) 0.1926(2) 0.4990(3) 0.0666(9) Uani 1 1 d . A 5
C13 C 0.2400(2) 0.30055(17) 0.4321(2) 0.0553(8) Uani 1 1 d . A 5
C21 C 0.0606(2) 0.05575(16) 0.11026(19) 0.0476(6) Uani 1 1 d . A 5
H21 H 0.0066 0.0244 0.0816 0.057 Uiso 1 1 calc R A 5
C22 C 0.0383(3) 0.1292(2) 0.0719(2) 0.0699(9) Uani 1 1 d . A 5
H22A H 0.0889 0.1612 0.1009 0.105 Uiso 1 1 calc R A 5
H22B H -0.0300 0.1434 0.0858 0.105 Uiso 1 1 calc R A 5
H22C H 0.0419 0.1293 0.0050 0.105 Uiso 1 1 calc R A 5
C23 C 0.1658(3) 0.0298(2) 0.0830(2) 0.0642(9) Uani 1 1 d . A 5
H23A H 0.1701 0.0376 0.0169 0.096 Uiso 1 1 calc R A 5
H23B H 0.1726 -0.0193 0.0964 0.096 Uiso 1 1 calc R A 5
H23C H 0.2206 0.0549 0.1185 0.096 Uiso 1 1 calc R A 5
C24 C 0.1061(3) -0.02943(15) 0.2792(2) 0.0527(7) Uani 1 1 d . A 5
H24 H 0.1738 -0.0332 0.2538 0.063 Uiso 1 1 calc R A 5
C25 C 0.0429(4) -0.09208(18) 0.2386(3) 0.0792(11) Uani 1 1 d . A 5
H25A H 0.0800 -0.1345 0.2548 0.119 Uiso 1 1 calc R A 5
H25B H 0.0323 -0.0878 0.1713 0.119 Uiso 1 1 calc R A 5
H25C H -0.0233 -0.0931 0.2643 0.119 Uiso 1 1 calc R A 5
C26 C 0.1292(4) -0.0342(2) 0.3857(3) 0.0828(12) Uani 1 1 d . A 5
H26A H 0.0655 -0.0410 0.4143 0.124 Uiso 1 1 calc R A 5
H26B H 0.1618 0.0083 0.4090 0.124 Uiso 1 1 calc R A 5
H26C H 0.1751 -0.0729 0.4010 0.124 Uiso 1 1 calc R A 5
C27 C -0.0815(2) 0.07033(17) 0.2606(2) 0.0515(7) Uani 1 1 d . A 5
H27 H -0.0916 0.1212 0.2597 0.062 Uiso 1 1 calc R A 5
C28 C -0.1630(3) 0.0398(3) 0.1868(3) 0.0813(12) Uani 1 1 d . A 5
H28A H -0.1554 -0.0101 0.1848 0.122 Uiso 1 1 calc R A 5
H28B H -0.1532 0.0591 0.1261 0.122 Uiso 1 1 calc R A 5
H28C H -0.2314 0.0513 0.2033 0.122 Uiso 1 1 calc R A 5
C29 C -0.1018(3) 0.0455(3) 0.3593(3) 0.0891(13) Uani 1 1 d . A 5
H29A H -0.1669 0.0641 0.3754 0.134 Uiso 1 1 calc R A 5
H29B H -0.0468 0.0616 0.4040 0.134 Uiso 1 1 calc R A 5
H29C H -0.1044 -0.0047 0.3603 0.134 Uiso 1 1 calc R A 5
C30 C 0.0163(2) 0.39648(15) 0.4224(2) 0.0527(7) Uani 1 1 d . A 5
H30 H -0.0521 0.4190 0.4205 0.063 Uiso 1 1 calc R A 5
C31 C 0.0792(4) 0.4357(2) 0.3548(4) 0.0928(15) Uani 1 1 d . A 5
H31A H 0.0841 0.4841 0.3727 0.139 Uiso 1 1 calc R A 5
H31B H 0.0456 0.4320 0.2920 0.139 Uiso 1 1 calc R A 5
H31C H 0.1477 0.4160 0.3567 0.139 Uiso 1 1 calc R A 5
C32 C 0.0673(3) 0.4037(2) 0.5222(3) 0.0870(14) Uani 1 1 d . A 5
H32A H 0.1337 0.3806 0.5270 0.130 Uiso 1 1 calc R A 5
H32B H 0.0237 0.3825 0.5654 0.130 Uiso 1 1 calc R A 5
H32C H 0.0768 0.4523 0.5373 0.130 Uiso 1 1 calc R A 5
C33A C -0.0711(5) 0.3284(3) 0.2582(5) 0.0543(14) Uiso 0.50 1 d P A 2
H33A H -0.0151 0.3482 0.2246 0.065 Uiso 0.50 1 calc PR A 2
C34A C -0.1022(7) 0.2612(4) 0.2068(6) 0.0617(19) Uiso 0.50 1 d P A 2
H34A H -0.1544 0.2377 0.2388 0.092 Uiso 0.50 1 calc PR A 2
H34B H -0.0424 0.2315 0.2054 0.092 Uiso 0.50 1 calc PR A 2
H34C H -0.1295 0.2719 0.1435 0.092 Uiso 0.50 1 calc PR A 2
C35A C -0.1570(6) 0.3820(4) 0.2490(6) 0.0687(18) Uiso 0.50 1 d P A 2
H35A H -0.1612 0.4023 0.1872 0.103 Uiso 0.50 1 calc PR A 2
H35B H -0.1426 0.4180 0.2953 0.103 Uiso 0.50 1 calc PR A 2
H35C H -0.2219 0.3599 0.2587 0.103 Uiso 0.50 1 calc PR A 2
C33B C -0.1136(5) 0.2996(4) 0.2978(5) 0.0563(14) Uiso 0.50 1 d P A 3
H33B H -0.1546 0.2591 0.3146 0.068 Uiso 0.50 1 calc PR A 3
C34B C -0.0748(7) 0.2819(5) 0.2009(6) 0.064(2) Uiso 0.50 1 d P A 3
H34D H -0.1333 0.2708 0.1568 0.096 Uiso 0.50 1 calc PR A 3
H34E H -0.0288 0.2424 0.2075 0.096 Uiso 0.50 1 calc PR A 3
H34F H -0.0385 0.3214 0.1784 0.096 Uiso 0.50 1 calc PR A 3
C35B C -0.1902(7) 0.3621(5) 0.2897(6) 0.077(2) Uiso 0.50 1 d P A 3
H35D H -0.1522 0.4048 0.2841 0.115 Uiso 0.50 1 calc PR A 3
H35E H -0.2274 0.3641 0.3450 0.115 Uiso 0.50 1 calc PR A 3
H35F H -0.2387 0.3562 0.2350 0.115 Uiso 0.50 1 calc PR A 3
C36A C -0.1144(7) 0.2733(4) 0.4398(6) 0.073(2) Uiso 0.50 1 d P A 4
H36A H -0.1558 0.2613 0.3809 0.088 Uiso 0.50 1 calc PR A 4
C37A C -0.1929(7) 0.3268(5) 0.4738(7) 0.077(2) Uiso 0.50 1 d P A 4
H37A H -0.2489 0.3022 0.4992 0.115 Uiso 0.50 1 calc PR A 4
H37B H -0.2201 0.3552 0.4217 0.115 Uiso 0.50 1 calc PR A 4
H37C H -0.1584 0.3561 0.5217 0.115 Uiso 0.50 1 calc PR A 4
C38A C -0.1127(8) 0.1992(5) 0.4816(7) 0.074(2) Uiso 0.50 1 d P A 4
H38A H -0.0985 0.2019 0.5488 0.111 Uiso 0.50 1 calc PR A 4
H38B H -0.0595 0.1722 0.4557 0.111 Uiso 0.50 1 calc PR A 4
H38C H -0.1790 0.1774 0.4663 0.111 Uiso 0.50 1 calc PR A 4
C36B C -0.0751(4) 0.2767(3) 0.4981(4) 0.0414(11) Uiso 0.50 1 d P A 5
H36B H -0.0218 0.2872 0.5496 0.050 Uiso 0.50 1 calc PR A 5
C37B C -0.1662(5) 0.3205(4) 0.5246(5) 0.0576(15) Uiso 0.50 1 d P A 5
H37D H -0.2254 0.3121 0.4803 0.086 Uiso 0.50 1 calc PR A 5
H37E H -0.1479 0.3691 0.5237 0.086 Uiso 0.50 1 calc PR A 5
H37F H -0.1827 0.3078 0.5867 0.086 Uiso 0.50 1 calc PR A 5
C38B C -0.0958(9) 0.2164(5) 0.5137(7) 0.078(2) Uiso 0.50 1 d P A 5
H38D H -0.1439 0.2145 0.5611 0.117 Uiso 0.50 1 calc PR A 5
H38E H -0.0333 0.1918 0.5353 0.117 Uiso 0.50 1 calc PR A 5
H38F H -0.1266 0.1950 0.4569 0.117 Uiso 0.50 1 calc PR A 5

loop_
_atom_site_aniso_label
_atom_site_aniso_U_11
_atom_site_aniso_U_22
_atom_site_aniso_U_33
_atom_site_aniso_U_23
_atom_site_aniso_U_13
_atom_site_aniso_U_12
Mo1 0.02743(11) 0.03102(12) 0.04014(12) -0.00440(8) -0.00046(8) 0.00138(7)
P2 0.0320(3) 0.0346(3) 0.0637(4) -0.0082(3) 0.0026(3) 0.0040(2)
P1 0.0342(3) 0.0337(3) 0.0412(3) -0.0063(2) 0.0008(2) -0.0054(2)
O11 0.091(2) 0.103(2) 0.0846(19) 0.0358(17) 0.0299(16) 0.0018(17)
O12 0.106(3) 0.257(6) 0.0605(18) 0.064(3) 0.0035(17) 0.033(3)
O13 0.0501(14) 0.0773(18) 0.147(3) -0.0582(19) -0.0188(15) -0.0042(12)
N1 0.0310(10) 0.0332(10) 0.0499(12) -0.0084(9) -0.0040(8) -0.0016(8)
N2 0.0314(10) 0.0343(10) 0.0509(12) -0.0074(9) -0.0016(9) -0.0002(8)
N3 0.0288(9) 0.0326(10) 0.0434(11) -0.0051(8) -0.0026(8) 0.0010(8)
C1 0.0284(11) 0.0359(12) 0.0465(13) -0.0071(10) -0.0012(9) 0.0017(9)
C2 0.0462(18) 0.0490(18) 0.147(4) 0.006(2) 0.016(2) -0.0016(14)
C3 0.0454(17) 0.115(3) 0.0579(19) 0.007(2) -0.0014(14) 0.0017(19)
C4 0.0445(16) 0.070(2) 0.089(3) -0.0334(19) 0.0053(16) 0.0024(15)
C5 0.0464(18) 0.0531(19) 0.148(4) -0.002(2) 0.021(2) -0.0055(15)
C6 0.057(2) 0.107(4) 0.097(3) -0.039(3) -0.008(2) 0.004(2)
C7 0.057(2) 0.137(4) 0.071(2) 0.009(3) -0.0142(18) -0.002(3)
C8 0.051(2) 0.086(3) 0.151(5) 0.033(3) 0.015(2) 0.020(2)
C9 0.0454(17) 0.064(2) 0.111(3) -0.030(2) 0.0048(18) 0.0117(15)
C10 0.051(2) 0.100(3) 0.089(3) 0.003(2) 0.0195(19) -0.001(2)
C11 0.0439(15) 0.0539(16) 0.0580(17) 0.0057(14) 0.0096(13) 0.0037(13)
C12 0.0472(17) 0.090(3) 0.063(2) 0.0121(18) 0.0048(14) 0.0152(17)
C13 0.0370(14) 0.0493(16) 0.078(2) -0.0231(15) -0.0016(13) 0.0047(12)
C21 0.0438(14) 0.0568(16) 0.0417(13) -0.0075(12) 0.0010(11) -0.0078(12)
C22 0.077(2) 0.080(2) 0.0514(18) 0.0119(17) -0.0008(16) 0.0115(19)
C23 0.064(2) 0.073(2) 0.0579(18) -0.0102(16) 0.0198(15) -0.0022(17)
C24 0.0611(18) 0.0365(14) 0.0600(17) -0.0028(12) 0.0035(14) -0.0015(12)
C25 0.100(3) 0.0368(16) 0.101(3) -0.0122(17) 0.009(2) -0.0156(17)
C26 0.119(3) 0.061(2) 0.065(2) 0.0148(18) -0.009(2) 0.000(2)
C27 0.0372(13) 0.0542(16) 0.0636(18) -0.0121(14) 0.0073(12) -0.0081(12)
C28 0.0401(17) 0.113(3) 0.091(3) -0.028(3) 0.0027(17) -0.0168(19)
C29 0.074(3) 0.120(4) 0.078(3) -0.014(3) 0.035(2) -0.009(3)
C30 0.0487(15) 0.0353(13) 0.074(2) -0.0061(13) 0.0066(14) 0.0075(11)
C31 0.086(3) 0.0455(19) 0.151(4) 0.028(2) 0.031(3) 0.0021(19)
C32 0.072(2) 0.091(3) 0.096(3) -0.049(2) -0.006(2) 0.016(2)

loop_
_atom_type_symbol
_atom_type_description
_atom_type_scat_dispersion_real
_atom_type_scat_dispersion_imag
_atom_type_scat_source
C C 0.0033 0.0016 'International Tables Vol C Tables 4.2.6.8 and 6.1.1.4'
H H 0.0000 0.0000 'International Tables Vol C Tables 4.2.6.8 and 6.1.1.4'
N N 0.0061 0.0033 'International Tables Vol C Tables 4.2.6.8 and 6.1.1.4'
O O 0.0106 0.0060 'International Tables Vol C Tables 4.2.6.8 and 6.1.1.4'
P P 0.1023 0.0942 'International Tables Vol C Tables 4.2.6.8 and 6.1.1.4'
Mo Mo -1.6832 0.6857 'International Tables Vol C Tables 4.2.6.8 and 6.1.1.4'

loop_
_geom_angle_atom_site_label_1
_geom_angle_atom_site_label_2
_geom_angle_atom_site_label_3
_geom_angle
C13 Mo1 C12 84.37(17)
C13 Mo1 C11 83.52(15)
C12 Mo1 C11 167.88(15)
C13 Mo1 N3 100.02(10)
C12 Mo1 N3 92.09(12)
C11 Mo1 N3 90.00(10)
C13 Mo1 N1 154.50(10)
C12 Mo1 N1 94.12(14)
C11 Mo1 N1 96.81(11)
N3 Mo1 N1 54.54(7)
C13 Mo1 P2 91.41(9)
C12 Mo1 P2 90.93(10)
C11 Mo1 P2 89.39(9)
N3 Mo1 P2 168.41(5)
N1 Mo1 P2 114.07(5)
C36A P2 C33B 71.6(4)
C36A P2 C30 107.6(3)
C33B P2 C30 109.2(2)
C36A P2 C36B 28.3(3)
C33B P2 C36B 99.7(3)
C30 P2 C36B 95.47(19)
C36A P2 C33A 100.5(4)
C33B P2 C33A 29.7(3)
C30 P2 C33A 94.2(2)
C36B P2 C33A 127.7(3)
C36A P2 Mo1 123.3(3)
C33B P2 Mo1 120.0(2)
C30 P2 Mo1 116.80(10)
C36B P2 Mo1 111.59(16)
C33A P2 Mo1 109.14(19)
N1 P1 C27 104.39(12)
N1 P1 C24 110.86(12)
C27 P1 C24 114.75(15)
N1 P1 C21 112.58(13)
C27 P1 C21 108.25(14)
C24 P1 C21 106.15(14)
N2 N1 P1 108.80(15)
N2 N1 Mo1 91.01(13)
P1 N1 Mo1 160.17(12)
N3 N2 N1 107.22(19)
N2 N3 C1 115.01(19)
N2 N3 Mo1 107.21(15)
C1 N3 Mo1 137.75(15)
N3 C1 C3 107.4(2)
N3 C1 C2 108.3(2)
C3 C1 C2 110.2(3)
N3 C1 C4 113.6(2)
C3 C1 C4 109.0(3)
C2 C1 C4 108.3(3)
C1 C2 C5 109.2(3)
C1 C3 C7 109.8(3)
C1 C4 C9 109.4(3)
C6 C5 C10 112.0(4)
C6 C5 C2 107.8(4)
C10 C5 C2 105.3(4)
C7 C6 C5 112.8(3)
C6 C7 C8 111.6(4)
C6 C7 C3 106.2(4)
C8 C7 C3 108.6(4)
C9 C8 C7 111.7(3)
C8 C9 C10 111.8(4)
C8 C9 C4 106.7(3)
C10 C9 C4 109.3(3)
C9 C10 C5 110.0(3)
O11 C11 Mo1 172.3(3)
O12 C12 Mo1 172.9(4)
O13 C13 Mo1 175.2(3)
C22 C21 C23 110.5(3)
C22 C21 P1 109.8(2)
C23 C21 P1 112.2(2)
C26 C24 C25 112.3(3)
C26 C24 P1 114.1(2)
C25 C24 P1 113.4(2)
C29 C27 C28 110.4(3)
C29 C27 P1 111.2(3)
C28 C27 P1 114.9(2)
C31 C30 C32 109.9(4)
C31 C30 P2 111.7(3)
C32 C30 P2 112.8(3)
C35A C33A C34A 112.0(6)
C35A C33A P2 119.1(5)
C34A C33A P2 108.5(5)
C35B C33B C34B 111.0(6)
C35B C33B P2 117.8(5)
C34B C33B P2 109.9(5)
C38A C36A C37A 118.2(7)
C38A C36A P2 119.5(6)
C37A C36A P2 119.2(6)
C38B C36B C37B 106.9(7)
C38B C36B P2 121.8(6)
C37B C36B P2 118.5(4)

loop_
_geom_bond_atom_site_label_1
_geom_bond_atom_site_label_2
_geom_bond_distance
Mo1 C13 1.892(3)
Mo1 C12 1.997(4)
Mo1 C11 2.008(3)
Mo1 N3 2.186(2)
Mo1 N1 2.443(2)
Mo1 P2 2.5001(7)
P2 C36A 1.766(8)
P2 C33B 1.798(7)
P2 C30 1.852(3)
P2 C36B 1.975(5)
P2 C33A 1.996(6)
P1 N1 1.641(2)
P1 C27 1.824(3)
P1 C24 1.826(3)
P1 C21 1.829(3)
O11 C11 1.151(4)
O12 C12 1.161(4)
O13 C13 1.184(4)
N1 N2 1.385(3)
N2 N3 1.263(3)
N3 C1 1.486(3)
C1 C3 1.508(4)
C1 C2 1.525(4)
C1 C4 1.528(4)
C2 C5 1.589(5)
C3 C7 1.561(5)
C4 C9 1.565(5)
C5 C6 1.486(7)
C5 C10 1.530(6)
C6 C7 1.468(7)
C7 C8 1.489(7)
C8 C9 1.487(6)
C9 C10 1.490(6)
C21 C22 1.525(5)
C21 C23 1.529(4)
C24 C26 1.523(5)
C24 C25 1.532(4)
C27 C29 1.529(5)
C27 C28 1.533(4)
C30 C31 1.516(5)
C30 C32 1.518(5)
C33A C35A 1.507(10)
C33A C34A 1.514(10)
C33B C35B 1.549(11)
C33B C34B 1.549(10)
C36A C38A 1.536(12)
C36A C37A 1.549(12)
C36B C38B 1.209(11)
C36B C37B 1.518(8)
